data_2223479
loop_
_publ_author_name
'Shafiq, Muhammad'
'Khan, Islam Ullah'
'Kia, Reza'
'Arshad, Muhammad Nadeem'
'Aslam, Maooz'

_publ_section_title
;
 A nonmerohedral twin of methyl 2-[methyl(methylsulfonyl)amino]benzoate
;
_journal_coeditor_code LH2905
_journal_issue 10
_journal_name_full 'Acta Crystallographica Section E'
_journal_page_first o2588
_journal_paper_doi 10.1107/S1600536809037799
_journal_volume 65
_journal_year 2009
_chemical_formula_iupac 'C10 H13 N O4 S'
_chemical_formula_moiety 'C10 H13 N O4 S'
_chemical_formula_sum 'C10 H13 N O4 S'
_chemical_formula_weight 243.27
_chemical_name_systematic
;
methyl 2-[methyl(methylsulfonyl)amino]benzoate
;
_space_group_IT_number 4
_symmetry_cell_setting monoclinic
_symmetry_space_group_name_Hall 'P 2yb'
_symmetry_space_group_name_H-M 'P 1 21 1'
_atom_sites_solution_hydrogens geom
_atom_sites_solution_primary direct
_atom_sites_solution_secondary difmap
_audit_creation_method SHELXL-97
_cell_angle_alpha 90.00
_cell_angle_beta 108.347(3)
_cell_angle_gamma 90.00
_cell_formula_units_Z 4
_cell_length_a 8.7476(4)
_cell_length_b 10.2081(4)
_cell_length_c 13.8377(7)
_cell_measurement_reflns_used 3745
_cell_measurement_temperature 296(2)
_cell_measurement_theta_max 29.52
_cell_measurement_theta_min 2.45
_cell_volume 1172.85(9)
_computing_cell_refinement 'SAINT (Bruker, 2005)'
_computing_data_collection 'APEX2 (Bruker, 2005)'
_computing_data_reduction 'SAINT (Bruker, 2005)'
_computing_molecular_graphics 'SHELXTL (Sheldrick, 2008)'
_computing_publication_material 'SHELXTL (Sheldrick, 2008) and PLATON (Spek, 2009)'
_computing_structure_refinement 'SHELXTL (Sheldrick, 2008)'
_computing_structure_solution 'SHELXTL (Sheldrick, 2008)'
_diffrn_ambient_temperature 296(2)
_diffrn_measured_fraction_theta_full 0.997
_diffrn_measured_fraction_theta_max 0.997
_diffrn_measurement_device_type
;
Bruker SMART APEXII CCD area-detector
;
_diffrn_measurement_method '\f and \w'
_diffrn_radiation_monochromator graphite
_diffrn_radiation_source 'fine-focus sealed tube'
_diffrn_radiation_type MoK\a
_diffrn_radiation_wavelength 0.71073
_diffrn_reflns_av_R_equivalents 0.0407
_diffrn_reflns_av_sigmaI/netI 0.0640
_diffrn_reflns_limit_h_max 11
_diffrn_reflns_limit_h_min -11
_diffrn_reflns_limit_k_max 13
_diffrn_reflns_limit_k_min -13
_diffrn_reflns_limit_l_max 18
_diffrn_reflns_limit_l_min -18
_diffrn_reflns_number 13537
_diffrn_reflns_theta_full 28.33
_diffrn_reflns_theta_max 28.33
_diffrn_reflns_theta_min 1.55
_diffrn_standards_number 0
_exptl_absorpt_coefficient_mu 0.274
_exptl_absorpt_correction_T_max 0.9600
_exptl_absorpt_correction_T_min 0.9173
_exptl_absorpt_correction_type multi-scan
_exptl_absorpt_process_details '(<i>SADABS</i>; Bruker, 2005)'
_exptl_crystal_colour colourless
_exptl_crystal_density_diffrn 1.378
_exptl_crystal_density_method 'not measured'
_exptl_crystal_description Block
_exptl_crystal_F_000 512
_exptl_crystal_size_max 0.32
_exptl_crystal_size_mid 0.21
_exptl_crystal_size_min 0.15
_refine_diff_density_max 0.196
_refine_diff_density_min -0.292
_refine_ls_abs_structure_details 'Flack (1983), 2643 Friedel pairs'
_refine_ls_abs_structure_Flack 0.00(8)
_refine_ls_extinction_method none
_refine_ls_goodness_of_fit_ref 0.986
_refine_ls_hydrogen_treatment constr
_refine_ls_matrix_type full
_refine_ls_number_parameters 296
_refine_ls_number_reflns 5720
_refine_ls_number_restraints 1
_refine_ls_restrained_S_all 0.986
_refine_ls_R_factor_all 0.0837
_refine_ls_R_factor_gt 0.0432
_refine_ls_shift/su_max 0.000
_refine_ls_shift/su_mean 0.000
_refine_ls_structure_factor_coef Fsqd
_refine_ls_weighting_details 'calc w=1/[\s^2^(Fo^2^)+(0.0315P)^2^] where P=(Fo^2^+2Fc^2^)/3'
_refine_ls_weighting_scheme calc
_refine_ls_wR_factor_gt 0.0710
_refine_ls_wR_factor_ref 0.0825
_reflns_number_gt 3842
_reflns_number_total 5720
_reflns_threshold_expression I>2\s(I)
_cod_data_source_file lh2905.cif
_cod_data_source_block I
_cod_depositor_comments
;
The following automatic conversions were performed:
'_symmetry_cell_setting' value 'Monoclinic' changed to 'monoclinic'
according to '/home/saulius/struct/CIF-dictionaries/cif_core.dic'
dictionary named 'cif_core.dic' version 2.4.1 from 2010-06-29.

Automatic conversion script
Id: cif_fix_enum 1527 2010-12-29 10:47:43Z saulius 

The following automatic conversions were performed:

'_symmetry_cell_setting' value 'Monoclinic' changed to 'monoclinic'
according to /home/saulius/struct/CIF-dictionaries/cif_core.dic
dictionary named 'cif_core.dic' version 2.4.1 from 2010-06-29.

Automatic conversion script
Id: cif_fix_values 1715 2011-07-08 13:25:40Z adriana 
;
_cod_original_cell_volume 1172.84(9)
_cod_original_sg_symbol_H-M 'P 21'
_cod_database_code 2223479
_cod_database_fobs_code 2223479

loop_
_symmetry_equiv_pos_as_xyz
'x, y, z'
'-x, y+1/2, -z'

loop_
_atom_site_type_symbol
_atom_site_label
_atom_site_fract_x
_atom_site_fract_y
_atom_site_fract_z
_atom_site_U_iso_or_equiv
_atom_site_adp_type
_atom_site_calc_flag
_atom_site_refinement_flags
_atom_site_occupancy
_atom_site_disorder_assembly
_atom_site_disorder_group
S S11 0.34203(10) 1.01678(10) -0.09098(6) 0.0492(2) Uani d . 1 . .
O O13 0.4796(4) 0.9599(3) -0.1065(2) 0.0757(9) Uani d . 1 . .
O O11 0.3556(4) 0.8101(3) 0.1014(3) 0.0921(12) Uani d . 1 . .
O O12 0.1243(4) 0.7697(2) 0.1261(2) 0.0569(8) Uani d . 1 . .
O O14 0.1950(3) 0.9443(3) -0.1159(2) 0.0631(8) Uani d . 1 . .
N N11 0.3887(3) 1.0581(3) 0.0270(2) 0.0460(7) Uani d . 1 . .
C C11 0.2621(5) 1.0872(4) 0.0698(3) 0.0440(10) Uani d . 1 . .
C C12 0.2224(5) 1.2160(4) 0.0785(3) 0.0569(12) Uani d . 1 . .
H H12 0.2787 1.2817 0.0575 0.068 Uiso calc R 1 . .
C C13 0.1001(6) 1.2502(4) 0.1178(4) 0.0679(14) Uani d . 1 . .
H H13 0.0772 1.3377 0.1256 0.081 Uiso calc R 1 . .
C C14 0.0131(5) 1.1521(4) 0.1450(3) 0.0551(11) Uani d . 1 . .
H H14 -0.0731 1.1733 0.1678 0.066 Uiso calc R 1 . .
C C15 0.0540(4) 1.0221(5) 0.1385(3) 0.0503(8) Uani d . 1 . .
H H15 -0.0034 0.9566 0.1586 0.060 Uiso calc R 1 . .
C C16 0.1787(4) 0.9889(3) 0.1025(3) 0.0431(9) Uani d . 1 . .
C C17 0.2342(5) 0.8487(4) 0.1083(3) 0.0491(10) Uani d . 1 . .
C C18 0.1680(6) 0.6327(4) 0.1398(3) 0.0737(14) Uani d . 1 . .
H H18A 0.2723 0.6243 0.1898 0.111 Uiso calc R 1 . .
H H18B 0.1708 0.5966 0.0763 0.111 Uiso calc R 1 . .
H H18C 0.0899 0.5864 0.1623 0.111 Uiso calc R 1 . .
C C19 0.5524(5) 1.0955(5) 0.0835(3) 0.0745(14) Uani d . 1 . .
H H19A 0.5862 1.0495 0.1472 0.112 Uiso calc R 1 . .
H H19B 0.5567 1.1882 0.0960 0.112 Uiso calc R 1 . .
H H19C 0.6225 1.0737 0.0447 0.112 Uiso calc R 1 . .
C C20 0.3003(6) 1.1605(4) -0.1635(3) 0.0791(15) Uani d . 1 . .
H H20A 0.2236 1.2121 -0.1435 0.119 Uiso calc R 1 . .
H H20B 0.2567 1.1385 -0.2343 0.119 Uiso calc R 1 . .
H H20C 0.3978 1.2098 -0.1524 0.119 Uiso calc R 1 . .
S S21 0.93347(9) 0.01388(10) 0.56230(7) 0.0483(2) Uani d . 1 . .
O O21 0.7083(4) 0.2046(3) 0.3383(3) 0.0857(10) Uani d . 1 . .
O O22 0.4802(4) 0.2520(3) 0.3686(2) 0.0646(9) Uani d . 1 . .
O O23 0.8215(4) 0.0862(3) 0.5968(2) 0.0686(9) Uani d . 1 . .
O O24 1.0850(3) 0.0697(3) 0.5679(3) 0.0782(10) Uani d . 1 . .
N N21 0.8462(3) -0.0237(2) 0.4449(2) 0.0460(7) Uani d . 1 . .
C C21 0.6795(4) -0.0606(4) 0.4145(3) 0.0395(9) Uani d . 1 . .
C C22 0.6397(5) -0.1920(4) 0.4206(3) 0.0493(10) Uani d . 1 . .
H H22 0.7207 -0.2544 0.4423 0.059 Uiso calc R 1 . .
C C23 0.4821(5) -0.2289(4) 0.3946(3) 0.0522(11) Uani d . 1 . .
H H23 0.4563 -0.3171 0.3963 0.063 Uiso calc R 1 . .
C C24 0.3619(5) -0.1381(4) 0.3663(3) 0.0591(11) Uani d . 1 . .
H H24 0.2551 -0.1640 0.3515 0.071 Uiso calc R 1 . .
C C25 0.3989(4) -0.0073(4) 0.3595(3) 0.0520(10) Uani d . 1 . .
H H25 0.3166 0.0544 0.3403 0.062 Uiso calc R 1 . .
C C26 0.5591(4) 0.0328(4) 0.3811(2) 0.0402(8) Uani d . 1 . .
C C27 0.5960(5) 0.1720(4) 0.3634(3) 0.0488(10) Uani d . 1 . .
C C28 0.5045(7) 0.3895(4) 0.3499(4) 0.0806(15) Uani d . 1 . .
H H28A 0.5186 0.3989 0.2842 0.121 Uiso calc R 1 . .
H H28B 0.5987 0.4213 0.4014 0.121 Uiso calc R 1 . .
H H28C 0.4123 0.4392 0.3518 0.121 Uiso calc R 1 . .
C C29 0.9422(6) -0.0656(6) 0.3808(4) 0.0864(17) Uani d . 1 . .
H H29A 0.8828 -0.0498 0.3106 0.130 Uiso calc R 1 . .
H H29B 0.9657 -0.1574 0.3909 0.130 Uiso calc R 1 . .
H H29C 1.0411 -0.0169 0.3989 0.130 Uiso calc R 1 . .
C C30 0.9703(5) -0.1321(5) 0.6318(3) 0.0742(14) Uani d . 1 . .
H H30A 1.0313 -0.1138 0.7013 0.111 Uiso calc R 1 . .
H H30B 1.0302 -0.1907 0.6030 0.111 Uiso calc R 1 . .
H H30C 0.8697 -0.1720 0.6293 0.111 Uiso calc R 1 . .

loop_
_atom_site_aniso_label
_atom_site_aniso_U_11
_atom_site_aniso_U_22
_atom_site_aniso_U_33
_atom_site_aniso_U_12
_atom_site_aniso_U_13
_atom_site_aniso_U_23
S11 0.0494(5) 0.0530(6) 0.0502(5) -0.0082(6) 0.0229(4) -0.0054(6)
O13 0.079(2) 0.082(2) 0.084(2) 0.0002(16) 0.0516(19) -0.0212(17)
O11 0.092(3) 0.0563(18) 0.157(4) 0.0362(18) 0.081(3) 0.038(2)
O12 0.0624(19) 0.0402(17) 0.070(2) -0.0011(14) 0.0241(16) -0.0016(13)
O14 0.0620(18) 0.0702(18) 0.0598(17) -0.0278(15) 0.0230(16) -0.0191(14)
N11 0.0370(16) 0.0516(18) 0.0512(17) -0.0085(14) 0.0165(15) -0.0038(12)
C11 0.045(2) 0.045(2) 0.041(2) -0.0018(19) 0.0122(18) -0.0017(15)
C12 0.058(3) 0.041(2) 0.073(3) -0.001(2) 0.023(2) -0.007(2)
C13 0.066(3) 0.056(3) 0.082(4) 0.012(3) 0.023(3) -0.017(2)
C14 0.050(2) 0.062(3) 0.058(2) 0.008(2) 0.024(2) -0.010(2)
C15 0.0497(19) 0.053(2) 0.054(2) -0.003(3) 0.0241(16) -0.002(2)
C16 0.047(2) 0.042(2) 0.0415(18) 0.0067(17) 0.0166(17) 0.0016(16)
C17 0.055(3) 0.050(2) 0.045(2) 0.013(2) 0.021(2) 0.0116(18)
C18 0.091(4) 0.042(2) 0.087(3) -0.002(2) 0.025(3) 0.010(2)
C19 0.043(2) 0.106(4) 0.074(3) -0.017(2) 0.018(2) -0.035(3)
C20 0.078(4) 0.077(3) 0.075(3) -0.022(3) 0.013(3) 0.024(3)
S21 0.0360(5) 0.0431(5) 0.0628(5) -0.0009(5) 0.0111(4) -0.0045(6)
O21 0.071(2) 0.0638(18) 0.134(3) -0.0058(17) 0.048(2) 0.026(2)
O22 0.077(2) 0.0438(17) 0.080(2) 0.0108(16) 0.0350(19) 0.0115(14)
O23 0.0614(19) 0.0662(18) 0.075(2) 0.0129(16) 0.0176(16) -0.0248(14)
O24 0.0447(17) 0.071(2) 0.107(2) -0.0199(14) 0.0075(17) -0.0016(16)
N21 0.0432(17) 0.0425(17) 0.0579(17) 0.0006(13) 0.0240(16) 0.0025(12)
C21 0.039(2) 0.041(2) 0.044(2) -0.0028(17) 0.0205(18) -0.0020(15)
C22 0.059(3) 0.038(2) 0.048(2) 0.006(2) 0.014(2) -0.0005(16)
C23 0.054(3) 0.038(2) 0.065(3) -0.006(2) 0.019(2) -0.0047(19)
C24 0.046(2) 0.058(3) 0.073(3) -0.017(2) 0.017(2) -0.009(2)
C25 0.0394(19) 0.055(3) 0.059(2) 0.004(2) 0.0128(17) 0.003(2)
C26 0.0406(19) 0.042(2) 0.0377(16) -0.0059(19) 0.0124(15) 0.0013(16)
C27 0.051(3) 0.047(2) 0.050(2) -0.001(2) 0.020(2) 0.0028(18)
C28 0.115(4) 0.041(2) 0.098(3) 0.012(3) 0.050(3) 0.015(2)
C29 0.068(3) 0.109(4) 0.107(4) -0.010(3) 0.061(3) -0.026(3)
C30 0.066(3) 0.080(3) 0.064(3) 0.007(3) 0.002(2) 0.014(3)

loop_
_atom_type_symbol
_atom_type_description
_atom_type_scat_dispersion_real
_atom_type_scat_dispersion_imag
_atom_type_scat_source
C C 0.0033 0.0016 'International Tables Vol C Tables 4.2.6.8 and 6.1.1.4'
H H 0.0000 0.0000 'International Tables Vol C Tables 4.2.6.8 and 6.1.1.4'
N N 0.0061 0.0033 'International Tables Vol C Tables 4.2.6.8 and 6.1.1.4'
O O 0.0106 0.0060 'International Tables Vol C Tables 4.2.6.8 and 6.1.1.4'
S S 0.1246 0.1234 'International Tables Vol C Tables 4.2.6.8 and 6.1.1.4'

loop_
_geom_angle_atom_site_label_1
_geom_angle_atom_site_label_2
_geom_angle_atom_site_label_3
_geom_angle_site_symmetry_1
_geom_angle_site_symmetry_3
_geom_angle
_geom_angle_publ_flag
O13 S11 O14 . . 119.71(18) ?
O13 S11 N11 . . 107.81(17) ?
O14 S11 N11 . . 107.60(15) ?
O13 S11 C20 . . 106.9(2) ?
O14 S11 C20 . . 106.7(2) ?
N11 S11 C20 . . 107.6(2) ?
C17 O12 C18 . . 115.6(3) ?
C11 N11 C19 . . 118.7(3) ?
C11 N11 S11 . . 119.2(2) ?
C19 N11 S11 . . 120.5(3) ?
C12 C11 C16 . . 119.1(4) ?
C12 C11 N11 . . 118.8(4) ?
C16 C11 N11 . . 122.1(3) ?
C11 C12 C13 . . 121.4(4) ?
C11 C12 H12 . . 119.3 ?
C13 C12 H12 . . 119.3 ?
C14 C13 C12 . . 119.0(4) ?
C14 C13 H13 . . 120.5 ?
C12 C13 H13 . . 120.5 ?
C13 C14 C15 . . 120.1(4) ?
C13 C14 H14 . . 120.0 ?
C15 C14 H14 . . 120.0 ?
C16 C15 C14 . . 120.7(4) ?
C16 C15 H15 . . 119.7 ?
C14 C15 H15 . . 119.7 ?
C15 C16 C11 . . 119.6(3) ?
C15 C16 C17 . . 119.6(4) ?
C11 C16 C17 . . 120.5(3) ?
O11 C17 O12 . . 122.6(4) ?
O11 C17 C16 . . 127.2(4) ?
O12 C17 C16 . . 110.2(3) ?
O12 C18 H18A . . 109.5 ?
O12 C18 H18B . . 109.5 ?
H18A C18 H18B . . 109.5 ?
O12 C18 H18C . . 109.5 ?
H18A C18 H18C . . 109.5 ?
H18B C18 H18C . . 109.5 ?
N11 C19 H19A . . 109.5 ?
N11 C19 H19B . . 109.5 ?
H19A C19 H19B . . 109.5 ?
N11 C19 H19C . . 109.5 ?
H19A C19 H19C . . 109.5 ?
H19B C19 H19C . . 109.5 ?
S11 C20 H20A . . 109.5 ?
S11 C20 H20B . . 109.5 ?
H20A C20 H20B . . 109.5 ?
S11 C20 H20C . . 109.5 ?
H20A C20 H20C . . 109.5 ?
H20B C20 H20C . . 109.5 ?
O24 S21 O23 . . 120.1(2) ?
O24 S21 N21 . . 106.75(18) ?
O23 S21 N21 . . 107.73(16) ?
O24 S21 C30 . . 107.7(2) ?
O23 S21 C30 . . 106.6(2) ?
N21 S21 C30 . . 107.4(2) ?
C27 O22 C28 . . 115.4(3) ?
C21 N21 C29 . . 118.1(3) ?
C21 N21 S21 . . 118.3(2) ?
C29 N21 S21 . . 120.1(3) ?
C26 C21 C22 . . 120.2(3) ?
C26 C21 N21 . . 120.8(3) ?
C22 C21 N21 . . 119.0(3) ?
C23 C22 C21 . . 120.0(4) ?
C23 C22 H22 . . 120.0 ?
C21 C22 H22 . . 120.0 ?
C24 C23 C22 . . 120.8(4) ?
C24 C23 H23 . . 119.6 ?
C22 C23 H23 . . 119.6 ?
C23 C24 C25 . . 120.0(4) ?
C23 C24 H24 . . 120.0 ?
C25 C24 H24 . . 120.0 ?
C24 C25 C26 . . 120.5(4) ?
C24 C25 H25 . . 119.7 ?
C26 C25 H25 . . 119.7 ?
C21 C26 C25 . . 118.3(4) ?
C21 C26 C27 . . 121.8(3) ?
C25 C26 C27 . . 119.8(4) ?
O21 C27 O22 . . 124.2(4) ?
O21 C27 C26 . . 123.7(4) ?
O22 C27 C26 . . 111.7(3) ?
O22 C28 H28A . . 109.5 ?
O22 C28 H28B . . 109.5 ?
H28A C28 H28B . . 109.5 ?
O22 C28 H28C . . 109.5 ?
H28A C28 H28C . . 109.5 ?
H28B C28 H28C . . 109.5 ?
N21 C29 H29A . . 109.5 ?
N21 C29 H29B . . 109.5 ?
H29A C29 H29B . . 109.5 ?
N21 C29 H29C . . 109.5 ?
H29A C29 H29C . . 109.5 ?
H29B C29 H29C . . 109.5 ?
S21 C30 H30A . . 109.5 ?
S21 C30 H30B . . 109.5 ?
H30A C30 H30B . . 109.5 ?
S21 C30 H30C . . 109.5 ?
H30A C30 H30C . . 109.5 ?
H30B C30 H30C . . 109.5 ?

loop_
_geom_bond_atom_site_label_1
_geom_bond_atom_site_label_2
_geom_bond_site_symmetry_2
_geom_bond_distance
_geom_bond_publ_flag
S11 O13 . 1.412(3) ?
S11 O14 . 1.429(3) ?
S11 N11 . 1.609(3) ?
S11 C20 . 1.750(4) ?
O11 C17 . 1.166(5) ?
O12 C17 . 1.335(5) ?
O12 C18 . 1.446(5) ?
N11 C11 . 1.441(5) ?
N11 C19 . 1.450(5) ?
C11 C12 . 1.375(5) ?
C11 C16 . 1.398(5) ?
C12 C13 . 1.389(6) ?
C12 H12 . 0.9300 ?
C13 C14 . 1.380(6) ?
C13 H13 . 0.9300 ?
C14 C15 . 1.385(6) ?
C14 H14 . 0.9300 ?
C15 C16 . 1.377(5) ?
C15 H15 . 0.9300 ?
C16 C17 . 1.505(5) ?
C18 H18A . 0.9600 ?
C18 H18B . 0.9600 ?
C18 H18C . 0.9600 ?
C19 H19A . 0.9600 ?
C19 H19B . 0.9600 ?
C19 H19C . 0.9600 ?
C20 H20A . 0.9600 ?
C20 H20B . 0.9600 ?
C20 H20C . 0.9600 ?
S21 O24 . 1.422(3) ?
S21 O23 . 1.424(3) ?
S21 N21 . 1.609(3) ?
S21 C30 . 1.748(5) ?
O21 C27 . 1.189(4) ?
O22 C27 . 1.320(4) ?
O22 C28 . 1.455(5) ?
N21 C21 . 1.435(4) ?
N21 C29 . 1.464(5) ?
C21 C26 . 1.388(5) ?
C21 C22 . 1.394(5) ?
C22 C23 . 1.364(6) ?
C22 H22 . 0.9300 ?
C23 C24 . 1.363(6) ?
C23 H23 . 0.9300 ?
C24 C25 . 1.383(6) ?
C24 H24 . 0.9300 ?
C25 C26 . 1.399(5) ?
C25 H25 . 0.9300 ?
C26 C27 . 1.495(5) ?
C28 H28A . 0.9600 ?
C28 H28B . 0.9600 ?
C28 H28C . 0.9600 ?
C29 H29A . 0.9600 ?
C29 H29B . 0.9600 ?
C29 H29C . 0.9600 ?
C30 H30A . 0.9600 ?
C30 H30B . 0.9600 ?
C30 H30C . 0.9600 ?

loop_
_geom_hbond_atom_site_label_D
_geom_hbond_atom_site_label_H
_geom_hbond_atom_site_label_A
_geom_hbond_site_symmetry_A
_geom_hbond_distance_DH
_geom_hbond_distance_HA
_geom_hbond_distance_DA
_geom_hbond_angle_DHA
_geom_hbond_publ_flag
C13 H13 O14 2_555 0.93 2.58 3.248(6) 128.9 y
C20 H20C O11 2_655 0.96 2.29 3.240(5) 170.8 y
C22 H22 O24 2_746 0.93 2.51 3.391(5) 159.1 y
C28 H28A O13 2_645 0.96 2.54 3.490(6) 169.2 y
C30 H30A O14 1_646 0.96 2.55 3.512(5) 177.7 y
C30 H30B O21 2_746 0.96 2.42 3.181(6) 135.8 y

loop_
_geom_torsion_atom_site_label_1
_geom_torsion_atom_site_label_2
_geom_torsion_atom_site_label_3
_geom_torsion_atom_site_label_4
_geom_torsion_site_symmetry_1
_geom_torsion_site_symmetry_2
_geom_torsion_site_symmetry_3
_geom_torsion_site_symmetry_4
_geom_torsion
_geom_torsion_publ_flag
O13 S11 N11 C11 . . . . -164.2(3) ?
O14 S11 N11 C11 . . . . -33.8(3) ?
C20 S11 N11 C11 . . . . 80.8(3) ?
O13 S11 N11 C19 . . . . 30.1(4) ?
O14 S11 N11 C19 . . . . 160.5(3) ?
C20 S11 N11 C19 . . . . -84.9(4) ?
C19 N11 C11 C12 . . . . 67.4(5) ?
S11 N11 C11 C12 . . . . -98.6(4) ?
C19 N11 C11 C16 . . . . -112.7(4) ?
S11 N11 C11 C16 . . . . 81.3(4) ?
C16 C11 C12 C13 . . . . -0.8(6) ?
N11 C11 C12 C13 . . . . 179.1(4) ?
C11 C12 C13 C14 . . . . -2.5(7) ?
C12 C13 C14 C15 . . . . 3.7(7) ?
C13 C14 C15 C16 . . . . -1.7(6) ?
C14 C15 C16 C11 . . . . -1.6(5) ?
C14 C15 C16 C17 . . . . 172.4(3) ?
C12 C11 C16 C15 . . . . 2.8(5) ?
N11 C11 C16 C15 . . . . -177.1(3) ?
C12 C11 C16 C17 . . . . -171.1(4) ?
N11 C11 C16 C17 . . . . 9.0(5) ?
C18 O12 C17 O11 . . . . 2.1(6) ?
C18 O12 C17 C16 . . . . -176.3(3) ?
C15 C16 C17 O11 . . . . -162.8(4) ?
C11 C16 C17 O11 . . . . 11.2(7) ?
C15 C16 C17 O12 . . . . 15.5(5) ?
C11 C16 C17 O12 . . . . -170.6(3) ?
O24 S21 N21 C21 . . . . -169.1(3) ?
O23 S21 N21 C21 . . . . -38.9(3) ?
C30 S21 N21 C21 . . . . 75.5(3) ?
O24 S21 N21 C29 . . . . 32.8(3) ?
O23 S21 N21 C29 . . . . 163.0(3) ?
C30 S21 N21 C29 . . . . -82.6(3) ?
C29 N21 C21 C26 . . . . -111.5(4) ?
S21 N21 C21 C26 . . . . 89.9(3) ?
C29 N21 C21 C22 . . . . 69.5(5) ?
S21 N21 C21 C22 . . . . -89.1(3) ?
C26 C21 C22 C23 . . . . -0.7(6) ?
N21 C21 C22 C23 . . . . 178.3(3) ?
C21 C22 C23 C24 . . . . -2.5(7) ?
C22 C23 C24 C25 . . . . 2.7(7) ?
C23 C24 C25 C26 . . . . 0.2(6) ?
C22 C21 C26 C25 . . . . 3.5(5) ?
N21 C21 C26 C25 . . . . -175.5(3) ?
C22 C21 C26 C27 . . . . -173.6(3) ?
N21 C21 C26 C27 . . . . 7.4(5) ?
C24 C25 C26 C21 . . . . -3.3(5) ?
C24 C25 C26 C27 . . . . 173.9(4) ?
C28 O22 C27 O21 . . . . -5.3(6) ?
C28 O22 C27 C26 . . . . -178.7(4) ?
C21 C26 C27 O21 . . . . 29.6(6) ?
C25 C26 C27 O21 . . . . -147.4(4) ?
C21 C26 C27 O22 . . . . -157.0(3) ?
C25 C26 C27 O22 . . . . 26.0(5) ?
